data_1531725
loop_
_publ_author_name
'Mancour-Billah, A.'
'Chevrel, R.'

_publ_section_title
;
 A new increasing delocalization of M = 3d-elements (Ti, Fe, Co) in the
 channels network of the ternary My Mo6 Se8 Chevrel phases
;
_journal_name_full 'Journal of Solid State Chemistry'
_journal_page_first 281
_journal_page_last 288
_journal_volume 170
_journal_year 2003
_chemical_formula_sum 'Co0.54 Mo6 Se8'
_space_group_IT_number 148
_symmetry_space_group_name_Hall '-P 3*'
_symmetry_space_group_name_H-M 'R -3 :R'
_cell_angle_alpha 92.23
_cell_angle_beta 92.23
_cell_angle_gamma 92.23
_cell_formula_units_Z 1
_cell_length_a 6.704
_cell_length_b 6.704
_cell_length_c 6.704
_cell_volume 300.599
_citation_journal_id_ASTM JSSCBI
_cod_data_source_file Mancour-Billah_JSSCBI_2003_1475.cif
_cod_data_source_block Co0.54Mo6Se8
_cod_original_cell_volume 300.5992
_cod_original_sg_symbol_Hall '-R 3 (-y+z,x+z,-x+y+z)'
_cod_database_code 1531725

loop_
_symmetry_equiv_pos_as_xyz
x,y,z
z,x,y
y,z,x
-x,-y,-z
-z,-x,-y
-y,-z,-x

loop_
_atom_site_label
_atom_site_type_symbol
_atom_site_fract_x
_atom_site_fract_y
_atom_site_fract_z
_atom_site_occupancy
_atom_site_U_iso_or_equiv
Se2 Se-2 0.21382 0.21382 0.21382 1 0.0
Se1 Se-2 0.37539 0.12612 0.74085 1 0.0
Mo1 Mo+2 0.22705 0.41598 0.5465 1 0.0
Co1 Co+3 0.507 0.142 0.05 0.089 0.0
